data_4515704
loop_
_publ_author_name
'Hirano, Masafumi'
'Sano, Kosuke'
'Kanazawa, Yuki'
'Komine, Nobuyuki'
'Maeno, Zen'
'Mitsudome, Takato'
'Takaya, Hikaru'

_publ_section_title
;
 Mechanistic Insights on Pd/Cu-Catalyzed Dehydrogenative Coupling of
 Dimethyl Phthalate
;
_journal_issue 7
_journal_name_full 'ACS Catalysis'
_journal_page_first 5827
_journal_paper_doi 10.1021/acscatal.8b01095
_journal_volume 8
_journal_year 2018
_chemical_formula_moiety 'C22 H17 I N2 O4 Pd'
_chemical_formula_sum 'C22 H17 I N2 O4 Pd'
_chemical_formula_weight 606.69
_space_group_crystal_system monoclinic
_space_group_IT_number 14
_space_group_name_Hall '-P 2ybc'
_space_group_name_H-M_alt 'P 1 21/c 1'
_atom_sites_solution_hydrogens geom
_atom_sites_solution_primary direct
_atom_sites_solution_secondary difmap
_cell_angle_alpha 90.0000
_cell_angle_beta 93.262(3)
_cell_angle_gamma 90.0000
_cell_formula_units_Z 4
_cell_length_a 7.939(2)
_cell_length_b 16.611(4)
_cell_length_c 16.219(4)
_cell_measurement_reflns_used 5732
_cell_measurement_temperature 298
_cell_measurement_theta_max 27.48
_cell_measurement_theta_min 3.05
_cell_volume 2135.4(9)
_computing_cell_refinement CrystalClear
_computing_data_collection 'CrystalClear (Rigaku Inc., 2007)'
_computing_data_reduction CrystalClear
_computing_molecular_graphics 'CrystalStructure 4.2'
_computing_publication_material 'CrystalStructure 4.2 (Rigaku, 2015)'
_computing_structure_refinement 'SHELXL97 (Sheldrick, 2008)'
_computing_structure_solution 'SIR92 (Altomare, et al., 1994)'
_diffrn_ambient_temperature 298
_diffrn_detector_area_resol_mean 7.314
_diffrn_measured_fraction_theta_full 0.996
_diffrn_measured_fraction_theta_max 0.996
_diffrn_measurement_device_type 'Rigaku Mercury70'
_diffrn_measurement_method \w
_diffrn_radiation_type 'Mo K\a'
_diffrn_radiation_wavelength 0.71075
_diffrn_reflns_av_R_equivalents 0.0205
_diffrn_reflns_Laue_measured_fraction_full 0.000
_diffrn_reflns_Laue_measured_fraction_max 0.000
_diffrn_reflns_limit_h_max 10
_diffrn_reflns_limit_h_min -10
_diffrn_reflns_limit_k_max 21
_diffrn_reflns_limit_k_min -16
_diffrn_reflns_limit_l_max 14
_diffrn_reflns_limit_l_min -21
_diffrn_reflns_number 16368
_diffrn_reflns_point_group_measured_fraction_full 0.000
_diffrn_reflns_point_group_measured_fraction_max 0.000
_diffrn_reflns_theta_full 27.500
_diffrn_reflns_theta_max 27.500
_diffrn_reflns_theta_min 3.054
_diffrn_standards_number 0
_exptl_absorpt_coefficient_mu 2.347
_exptl_absorpt_correction_T_max 0.666
_exptl_absorpt_correction_T_min 0.453
_exptl_absorpt_correction_type numerical
_exptl_absorpt_process_details 'NUMABS (Rigaku, 1999)'
_exptl_crystal_colour paleYellow
_exptl_crystal_density_diffrn 1.887
_exptl_crystal_density_method 'not measured'
_exptl_crystal_description prism
_exptl_crystal_F_000 1176.00
_exptl_crystal_size_max 0.298
_exptl_crystal_size_mid 0.247
_exptl_crystal_size_min 0.173
_refine_diff_density_max 1.21
_refine_diff_density_min -0.93
_refine_ls_extinction_method none
_refine_ls_goodness_of_fit_ref 0.910
_refine_ls_hydrogen_treatment constr
_refine_ls_number_parameters 271
_refine_ls_number_reflns 4880
_refine_ls_number_restraints 0
_refine_ls_R_factor_all 0.0418
_refine_ls_R_factor_gt 0.0349
_refine_ls_shift/su_max 0.001
_refine_ls_structure_factor_coef Fsqd
_refine_ls_weighting_details 'w = 1/[\s^2^(Fo^2^)+(0.0656P)^2^+2.6729P] where P=(Fo^2^+2Fc^2^)/3'
_refine_ls_weighting_scheme calc
_refine_ls_wR_factor_gt 0.0948
_refine_ls_wR_factor_ref 0.1021
_reflns_number_gt 4143
_reflns_number_total 4880
_reflns_threshold_expression F^2^>2.0\s(F^2^)
_cod_data_source_file cs8b01095_si_002.cif
_cod_data_source_block Compound_1e
_cod_original_cell_volume 2135.2(9)
_cod_database_code 4515704

loop_
_space_group_symop_id
_space_group_symop_operation_xyz
1 +X,+Y,+Z
2 -X,1/2+Y,1/2-Z
3 -X,-Y,-Z
4 +X,-1/2-Y,-1/2+Z

loop_
_atom_site_label
_atom_site_type_symbol
_atom_site_fract_x
_atom_site_fract_y
_atom_site_fract_z
_atom_site_U_iso_or_equiv
_atom_site_adp_type
_atom_site_occupancy
_atom_site_symmetry_multiplicity
_atom_site_calc_flag
_atom_site_refinement_flags
I1 I 0.03004(4) 0.160898(15) 0.785526(15) 0.05285(10) Uani 1 1 d .
Pd1 Pd 0.12185(3) 0.155350(14) 0.635603(15) 0.03729(9) Uani 1 1 d .
O1 O 0.5135(4) 0.2793(2) 0.59146(16) 0.0622(7) Uani 1 1 d .
O2 O 0.4455(3) 0.26314(17) 0.72164(15) 0.0517(6) Uani 1 1 d .
O3 O 0.5009(5) 0.4454(2) 0.6754(3) 0.0957(12) Uani 1 1 d .
O4 O 0.3729(5) 0.52579(18) 0.5822(2) 0.0795(10) Uani 1 1 d .
N1 N 0.1394(4) 0.02775(17) 0.62954(17) 0.0449(6) Uani 1 1 d .
N2 N 0.2100(4) 0.14193(18) 0.51858(18) 0.0429(6) Uani 1 1 d .
C1 C 0.1041(4) 0.2747(2) 0.62610(19) 0.0406(7) Uani 1 1 d .
C2 C 0.2456(4) 0.3252(2) 0.63161(19) 0.0402(7) Uani 1 1 d .
C3 C 0.2297(5) 0.4082(2) 0.6170(2) 0.0491(8) Uani 1 1 d .
C4 C 0.0726(6) 0.4409(2) 0.5956(3) 0.0619(11) Uani 1 1 d .
H4 H 0.0616 0.4958 0.5852 0.074 Uiso 1 1 calc R
C5 C -0.0661(6) 0.3920(3) 0.5900(3) 0.0654(11) Uani 1 1 d .
H5 H -0.1716 0.4140 0.5761 0.079 Uiso 1 1 calc R
C6 C -0.0513(5) 0.3097(2) 0.6049(2) 0.0525(8) Uani 1 1 d .
H6 H -0.1473 0.2776 0.6007 0.063 Uiso 1 1 calc R
C7 C 0.4163(4) 0.2882(2) 0.64474(19) 0.0413(7) Uani 1 1 d .
C8 C 0.6080(5) 0.2277(3) 0.7407(3) 0.0677(12) Uani 1 1 d .
H8A H 0.6300 0.2264 0.7995 0.081 Uiso 1 1 calc R
H8B H 0.6933 0.2592 0.7161 0.081 Uiso 1 1 calc R
H8C H 0.6095 0.1738 0.7193 0.081 Uiso 1 1 calc R
C9 C 0.3837(7) 0.4603(2) 0.6290(3) 0.0602(11) Uani 1 1 d .
C10 C 0.5180(9) 0.5796(3) 0.5907(4) 0.102(2) Uani 1 1 d .
H10A H 0.5247 0.6027 0.6450 0.122 Uiso 1 1 calc R
H10B H 0.5055 0.6218 0.5503 0.122 Uiso 1 1 calc R
H10C H 0.6192 0.5499 0.5822 0.122 Uiso 1 1 calc R
C11 C 0.0969(6) -0.0284(2) 0.6824(3) 0.0584(10) Uani 1 1 d .
H11 H 0.0547 -0.0125 0.7321 0.070 Uiso 1 1 calc R
C12 C 0.1125(6) -0.1103(2) 0.6666(3) 0.0677(12) Uani 1 1 d .
H12 H 0.0785 -0.1477 0.7050 0.081 Uiso 1 1 calc R
C13 C 0.1767(6) -0.1355(3) 0.5961(3) 0.0682(12) Uani 1 1 d .
H13 H 0.1886 -0.1903 0.5858 0.082 Uiso 1 1 calc R
C14 C 0.2254(5) -0.0787(2) 0.5382(3) 0.0550(9) Uani 1 1 d .
C15 C 0.2975(6) -0.0988(3) 0.4614(3) 0.0700(12) Uani 1 1 d .
H15 H 0.3151 -0.1525 0.4482 0.084 Uiso 1 1 calc R
C16 C 0.3400(6) -0.0403(3) 0.4082(3) 0.0691(12) Uani 1 1 d .
H16 H 0.3894 -0.0548 0.3597 0.083 Uiso 1 1 calc R
C17 C 0.3113(5) 0.0422(3) 0.4243(2) 0.0544(9) Uani 1 1 d .
C18 C 0.3480(6) 0.1046(3) 0.3694(2) 0.0647(11) Uani 1 1 d .
H18 H 0.3949 0.0930 0.3196 0.078 Uiso 1 1 calc R
C19 C 0.3142(6) 0.1815(3) 0.3899(2) 0.0612(10) Uani 1 1 d .
H19 H 0.3380 0.2232 0.3541 0.073 Uiso 1 1 calc R
C20 C 0.2438(5) 0.1983(2) 0.4649(2) 0.0506(8) Uani 1 1 d .
H20 H 0.2197 0.2515 0.4775 0.061 Uiso 1 1 calc R
C21 C 0.2425(4) 0.0634(2) 0.4993(2) 0.0444(7) Uani 1 1 d .
C22 C 0.2016(4) 0.0026(2) 0.5572(2) 0.0439(7) Uani 1 1 d .

loop_
_atom_site_aniso_label
_atom_site_aniso_U_11
_atom_site_aniso_U_22
_atom_site_aniso_U_33
_atom_site_aniso_U_23
_atom_site_aniso_U_13
_atom_site_aniso_U_12
I1 0.06374(19) 0.04943(17) 0.04671(15) 0.00418(9) 0.01473(12) 0.00717(11)
Pd1 0.04008(16) 0.03206(15) 0.04052(15) 0.00207(8) 0.00932(10) -0.00112(9)
O1 0.0487(15) 0.089(2) 0.0505(14) 0.0050(14) 0.0169(12) 0.0105(15)
O2 0.0448(14) 0.0651(17) 0.0462(13) 0.0038(11) 0.0103(10) 0.0047(12)
O3 0.098(3) 0.085(3) 0.102(3) 0.020(2) -0.014(2) -0.040(2)
O4 0.106(3) 0.0456(16) 0.089(2) 0.0124(15) 0.0248(19) -0.0150(17)
N1 0.0487(17) 0.0364(14) 0.0501(15) 0.0028(11) 0.0069(12) -0.0020(12)
N2 0.0404(15) 0.0409(15) 0.0479(15) -0.0025(12) 0.0065(12) -0.0024(12)
C1 0.0450(18) 0.0370(16) 0.0408(15) 0.0028(12) 0.0100(13) 0.0029(13)
C2 0.0479(19) 0.0350(16) 0.0387(15) -0.0012(12) 0.0116(13) -0.0009(13)
C3 0.062(2) 0.0371(17) 0.0497(18) 0.0012(14) 0.0184(16) -0.0009(16)
C4 0.080(3) 0.039(2) 0.068(2) 0.0094(17) 0.019(2) 0.010(2)
C5 0.059(3) 0.061(3) 0.077(3) 0.016(2) 0.012(2) 0.023(2)
C6 0.0440(19) 0.052(2) 0.062(2) 0.0077(17) 0.0098(16) 0.0086(16)
C7 0.0437(17) 0.0388(16) 0.0423(15) -0.0024(13) 0.0097(13) -0.0062(14)
C8 0.055(2) 0.088(3) 0.059(2) 0.003(2) 0.0019(18) 0.012(2)
C9 0.086(3) 0.0384(19) 0.058(2) -0.0037(16) 0.021(2) -0.0119(19)
C10 0.143(6) 0.053(3) 0.114(4) -0.009(3) 0.046(4) -0.043(3)
C11 0.066(3) 0.042(2) 0.068(2) 0.0095(17) 0.0085(19) -0.0018(18)
C12 0.082(3) 0.038(2) 0.082(3) 0.011(2) -0.004(2) -0.006(2)
C13 0.072(3) 0.0355(19) 0.095(3) 0.000(2) -0.017(2) 0.0021(19)
C14 0.053(2) 0.0400(19) 0.070(2) -0.0107(17) -0.0093(18) 0.0048(16)
C15 0.073(3) 0.052(2) 0.083(3) -0.028(2) -0.008(2) 0.011(2)
C16 0.070(3) 0.075(3) 0.062(2) -0.026(2) 0.001(2) 0.011(2)
C17 0.053(2) 0.066(2) 0.0451(18) -0.0150(17) 0.0019(15) 0.0041(18)
C18 0.066(3) 0.089(3) 0.0402(18) -0.0069(19) 0.0087(17) -0.002(2)
C19 0.064(3) 0.074(3) 0.0466(19) 0.0070(19) 0.0134(18) -0.005(2)
C20 0.057(2) 0.052(2) 0.0432(17) 0.0030(15) 0.0096(15) 0.0004(17)
C21 0.0389(17) 0.0502(19) 0.0440(16) -0.0063(14) 0.0021(13) -0.0015(15)
C22 0.0418(18) 0.0374(17) 0.0518(18) -0.0039(13) -0.0029(14) -0.0009(14)

loop_
_atom_type_symbol
_atom_type_description
_atom_type_scat_dispersion_real
_atom_type_scat_dispersion_imag
_atom_type_scat_source
C C 0.0033 0.0016
;
International Tables for Crystallography
(Vol. C, Tables 4.2.6.8 and 6.1.1.4)
;
H H 0.0000 0.0000
;
International Tables for Crystallography
(Vol. C, Table 6.1.1.4)
;
I I -0.4742 1.8119
;
International Tables for Crystallography
(Vol. C, Tables 4.2.6.8 and 6.1.1.4)
;
N N 0.0061 0.0033
;
International Tables for Crystallography
(Vol. C, Tables 4.2.6.8 and 6.1.1.4)
;
O O 0.0106 0.0060
;
International Tables for Crystallography
(Vol. C, Tables 4.2.6.8 and 6.1.1.4)
;
Pd Pd -0.9988 1.0072
;
International Tables for Crystallography
(Vol. C, Tables 4.2.6.8 and 6.1.1.4)
;

loop_
_geom_angle_atom_site_label_1
_geom_angle_atom_site_label_2
_geom_angle_atom_site_label_3
_geom_angle
C1 Pd1 N2 93.57(12)
C1 Pd1 N1 172.92(12)
N2 Pd1 N1 79.86(11)
C1 Pd1 I1 90.85(9)
N2 Pd1 I1 174.64(9)
N1 Pd1 I1 95.85(8)
C7 O2 C8 116.1(3)
C9 O4 C10 115.1(5)
C11 N1 C22 117.3(3)
C11 N1 Pd1 130.8(3)
C22 N1 Pd1 111.9(2)
C20 N2 C21 118.6(3)
C20 N2 Pd1 128.4(3)
C21 N2 Pd1 112.9(2)
C6 C1 C2 117.5(3)
C6 C1 Pd1 119.6(3)
C2 C1 Pd1 122.6(2)
C3 C2 C1 121.0(3)
C3 C2 C7 120.1(3)
C1 C2 C7 118.7(3)
C4 C3 C2 119.9(4)
C4 C3 C9 121.4(4)
C2 C3 C9 118.7(4)
C5 C4 C3 119.6(4)
C5 C4 H4 120.2
C3 C4 H4 120.2
C4 C5 C6 120.8(4)
C4 C5 H5 119.6
C6 C5 H5 119.6
C1 C6 C5 121.3(4)
C1 C6 H6 119.4
C5 C6 H6 119.4
O1 C7 O2 123.7(3)
O1 C7 C2 124.3(3)
O2 C7 C2 111.9(3)
O2 C8 H8A 109.5
O2 C8 H8B 109.5
H8A C8 H8B 109.5
O2 C8 H8C 109.5
H8A C8 H8C 109.5
H8B C8 H8C 109.5
O3 C9 O4 123.7(4)
O3 C9 C3 124.3(4)
O4 C9 C3 111.9(4)
O4 C10 H10A 109.5
O4 C10 H10B 109.5
H10A C10 H10B 109.5
O4 C10 H10C 109.5
H10A C10 H10C 109.5
H10B C10 H10C 109.5
N1 C11 C12 122.8(4)
N1 C11 H11 118.6
C12 C11 H11 118.6
C13 C12 C11 120.2(4)
C13 C12 H12 119.9
C11 C12 H12 119.9
C12 C13 C14 119.4(4)
C12 C13 H13 120.3
C14 C13 H13 120.3
C22 C14 C13 117.2(4)
C22 C14 C15 118.7(4)
C13 C14 C15 124.2(4)
C16 C15 C14 120.7(4)
C16 C15 H15 119.6
C14 C15 H15 119.6
C15 C16 C17 121.8(4)
C15 C16 H16 119.1
C17 C16 H16 119.1
C21 C17 C16 118.5(4)
C21 C17 C18 117.8(4)
C16 C17 C18 123.7(4)
C19 C18 C17 119.3(4)
C19 C18 H18 120.3
C17 C18 H18 120.3
C18 C19 C20 119.9(4)
C18 C19 H19 120.1
C20 C19 H19 120.1
N2 C20 C19 122.8(4)
N2 C20 H20 118.6
C19 C20 H20 118.6
N2 C21 C17 121.6(3)
N2 C21 C22 118.1(3)
C17 C21 C22 120.3(3)
N1 C22 C14 123.0(3)
N1 C22 C21 117.1(3)
C14 C22 C21 119.9(3)

loop_
_geom_bond_atom_site_label_1
_geom_bond_atom_site_label_2
_geom_bond_distance
I1 Pd1 2.5795(7)
Pd1 C1 1.992(3)
Pd1 N2 2.072(3)
Pd1 N1 2.127(3)
O1 C7 1.200(4)
O2 C7 1.323(4)
O2 C8 1.436(5)
O3 C9 1.189(6)
O4 C9 1.327(5)
O4 C10 1.459(6)
N1 C11 1.324(5)
N1 C22 1.364(4)
N2 C20 1.317(5)
N2 C21 1.368(5)
C1 C6 1.389(5)
C1 C2 1.401(5)
C2 C3 1.403(5)
C2 C7 1.493(5)
C3 C4 1.386(6)
C3 C9 1.501(6)
C4 C5 1.367(7)
C4 H4 0.9300
C5 C6 1.392(6)
C5 H5 0.9300
C6 H6 0.9300
C8 H8A 0.9600
C8 H8B 0.9600
C8 H8C 0.9600
C10 H10A 0.9600
C10 H10B 0.9600
C10 H10C 0.9600
C11 C12 1.390(6)
C11 H11 0.9300
C12 C13 1.346(7)
C12 H12 0.9300
C13 C14 1.402(6)
C13 H13 0.9300
C14 C22 1.399(5)
C14 C15 1.439(6)
C15 C16 1.354(7)
C15 H15 0.9300
C16 C17 1.417(6)
C16 H16 0.9300
C17 C21 1.406(5)
C17 C18 1.408(6)
C18 C19 1.351(7)
C18 H18 0.9300
C19 C20 1.395(5)
C19 H19 0.9300
C20 H20 0.9300
C21 C22 1.429(5)

loop_
_geom_torsion_atom_site_label_1
_geom_torsion_atom_site_label_2
_geom_torsion_atom_site_label_3
_geom_torsion_atom_site_label_4
_geom_torsion
C1 Pd1 N1 C11 -154.2(10)
N2 Pd1 N1 C11 -176.2(4)
I1 Pd1 N1 C11 7.1(4)
C1 Pd1 N1 C22 24.0(12)
N2 Pd1 N1 C22 2.0(2)
I1 Pd1 N1 C22 -174.8(2)
C1 Pd1 N2 C20 2.6(3)
N1 Pd1 N2 C20 179.9(3)
I1 Pd1 N2 C20 -143.0(7)
C1 Pd1 N2 C21 179.3(3)
N1 Pd1 N2 C21 -3.4(2)
I1 Pd1 N2 C21 33.7(10)
N2 Pd1 C1 C6 98.6(3)
N1 Pd1 C1 C6 76.9(11)
I1 Pd1 C1 C6 -84.5(3)
N2 Pd1 C1 C2 -74.7(3)
N1 Pd1 C1 C2 -96.4(11)
I1 Pd1 C1 C2 102.3(3)
C6 C1 C2 C3 0.6(5)
Pd1 C1 C2 C3 174.0(2)
C6 C1 C2 C7 -173.1(3)
Pd1 C1 C2 C7 0.3(4)
C1 C2 C3 C4 -1.0(5)
C7 C2 C3 C4 172.7(3)
C1 C2 C3 C9 176.2(3)
C7 C2 C3 C9 -10.1(5)
C2 C3 C4 C5 0.9(6)
C9 C3 C4 C5 -176.2(4)
C3 C4 C5 C6 -0.5(6)
C2 C1 C6 C5 -0.2(5)
Pd1 C1 C6 C5 -173.8(3)
C4 C5 C6 C1 0.1(6)
C8 O2 C7 O1 3.6(6)
C8 O2 C7 C2 -179.0(3)
C3 C2 C7 O1 -71.4(5)
C1 C2 C7 O1 102.4(4)
C3 C2 C7 O2 111.2(3)
C1 C2 C7 O2 -75.0(4)
C10 O4 C9 O3 0.7(7)
C10 O4 C9 C3 179.8(4)
C4 C3 C9 O3 149.3(5)
C2 C3 C9 O3 -27.8(6)
C4 C3 C9 O4 -29.8(5)
C2 C3 C9 O4 153.1(3)
C22 N1 C11 C12 -0.3(6)
Pd1 N1 C11 C12 177.8(3)
N1 C11 C12 C13 1.5(7)
C11 C12 C13 C14 -0.9(7)
C12 C13 C14 C22 -0.9(6)
C12 C13 C14 C15 179.1(4)
C22 C14 C15 C16 -0.6(7)
C13 C14 C15 C16 179.4(4)
C14 C15 C16 C17 -1.8(7)
C15 C16 C17 C21 2.4(7)
C15 C16 C17 C18 -177.6(4)
C21 C17 C18 C19 -0.8(6)
C16 C17 C18 C19 179.2(4)
C17 C18 C19 C20 0.0(7)
C21 N2 C20 C19 -1.2(6)
Pd1 N2 C20 C19 175.3(3)
C18 C19 C20 N2 1.1(7)
C20 N2 C21 C17 0.3(5)
Pd1 N2 C21 C17 -176.7(3)
C20 N2 C21 C22 -178.6(3)
Pd1 N2 C21 C22 4.4(4)
C16 C17 C21 N2 -179.4(4)
C18 C17 C21 N2 0.7(6)
C16 C17 C21 C22 -0.5(6)
C18 C17 C21 C22 179.5(4)
C11 N1 C22 C14 -1.7(5)
Pd1 N1 C22 C14 179.9(3)
C11 N1 C22 C21 178.1(3)
Pd1 N1 C22 C21 -0.3(4)
C13 C14 C22 N1 2.2(6)
C15 C14 C22 N1 -177.8(4)
C13 C14 C22 C21 -177.6(4)
C15 C14 C22 C21 2.5(6)
N2 C21 C22 N1 -2.8(5)
C17 C21 C22 N1 178.3(3)
N2 C21 C22 C14 177.0(3)
C17 C21 C22 C14 -1.9(5)
